data_1506289
loop_
_publ_author_name
'Cerna, Igor'
'Pohl, Radek'
'Klepetarov\'a, Blanka'
'Hocek, Michal'

_publ_section_title
;
 Direct C-H arylation of purines: development of methodology and its use
 in regioselective synthesis of 2,6,8-trisubstituted purines.
;
_journal_issue 23
_journal_name_full 'Organic letters'
_journal_page_first 5389
_journal_page_last 5392
_journal_paper_doi 10.1021/ol062324j
_journal_volume 8
_journal_year 2006
_chemical_formula_moiety 'C36 H26 N8'
_chemical_formula_sum 'C36 H26 N8'
_chemical_formula_weight 570.66
_chemical_melting_point 567(2)
_chemical_name_systematic 8,8'-bis(9-benzyl-6-phenylpurine)
_space_group_IT_number 2
_symmetry_cell_setting triclinic
_symmetry_Int_Tables_number 2
_symmetry_space_group_name_Hall '-P 1'
_symmetry_space_group_name_H-M 'P -1'
_atom_sites_solution_hydrogens geom
_atom_sites_solution_primary direct
_audit_creation_date 06-07-13
_audit_creation_method CRYSTALS_ver_12.83
_cell_angle_alpha 104.262(18)
_cell_angle_beta 91.69(2)
_cell_angle_gamma 96.25(2)
_cell_formula_units_Z 1
_cell_length_a 5.6460(10)
_cell_length_b 8.780(2)
_cell_length_c 14.507(2)
_cell_measurement_reflns_used 8614
_cell_measurement_temperature 150
_cell_measurement_theta_max 77
_cell_measurement_theta_min 5
_cell_volume 691.6(2)
_computing_cell_refinement 'CrysAlis RED, (Oxford Diffraction, 2002)'
_computing_data_collection 'Xcalibur, (Oxford Diffraction, 2002)'
_computing_data_reduction 'CrysAlis RED, (Oxford Diffraction, 2002)'
_computing_molecular_graphics 'CAMERON (Watkin et al., 1996)'
_computing_publication_material 'CRYSTALS (Betteridge et al., 2003)'
_computing_structure_refinement 'CRYSTALS (Betteridge et al., 2003)'
_computing_structure_solution 'SIR92 (Altomare et al., 1994)'
_diffrn_ambient_temperature 150
_diffrn_measured_fraction_theta_full 0.995
_diffrn_measured_fraction_theta_max 0.939
_diffrn_measurement_device_type 'Oxford Diffraction XCALIBUR'
_diffrn_measurement_method '\f & \w scans'
_diffrn_radiation_monochromator graphite
_diffrn_radiation_probe x-ray
_diffrn_radiation_type 'Cu K\a'
_diffrn_radiation_wavelength 1.54184
_diffrn_reflns_av_R_equivalents 0.043
_diffrn_reflns_limit_h_max 6
_diffrn_reflns_limit_h_min -6
_diffrn_reflns_limit_k_max 10
_diffrn_reflns_limit_k_min -11
_diffrn_reflns_limit_l_max 18
_diffrn_reflns_limit_l_min -17
_diffrn_reflns_number 10352
_diffrn_reflns_theta_full 63.742
_diffrn_reflns_theta_max 76.798
_diffrn_reflns_theta_min 5.236
_diffrn_source_type Xcalibur
_diffrn_standards_number 0
_exptl_absorpt_coefficient_mu 0.670
_exptl_absorpt_correction_T_max 0.97
_exptl_absorpt_correction_T_min 0.86
_exptl_absorpt_correction_type analytical
_exptl_absorpt_process_details
; 
 Analytical Absorption (De Meulenaer & Tompa, 1965) 
;
_exptl_crystal_colour yellow-green
_exptl_crystal_density_diffrn 1.370
_exptl_crystal_description prism
_exptl_crystal_F_000 298
_exptl_crystal_size_max 0.40
_exptl_crystal_size_mid 0.23
_exptl_crystal_size_min 0.05
_refine_diff_density_max 0.22
_refine_diff_density_min -0.20
_refine_ls_extinction_coef 44(3)
_refine_ls_extinction_method 'Larson (1970), Equation 22'
_refine_ls_goodness_of_fit_ref 1.1154
_refine_ls_hydrogen_treatment constr
_refine_ls_matrix_type full
_refine_ls_number_parameters 200
_refine_ls_number_reflns 2502
_refine_ls_number_restraints 0
_refine_ls_R_factor_all 0.0435
_refine_ls_R_factor_gt 0.0414
_refine_ls_shift/su_max 0.000367
_refine_ls_structure_factor_coef F
_refine_ls_weighting_details
;
 Method, part 1, Chebychev polynomial, (Watkin, 1994, Prince, 1982) 
 [weight] = 1.0/[A~0~*T~0~(x)+A~1~*T~1~(x) ... +A~n-1~]*T~n-1~(x)] 
 where A~i~ are the Chebychev coefficients listed below and x= Fcalc/Fmax 
 Method = Robust Weighting (Prince, 1982) 
 W = [weight] * [1-(deltaF/6*sigmaF)^2^]^2^ 
 A~i~ are: 
 6.88 0.676 4.25 
;
_refine_ls_weighting_scheme calc
_refine_ls_wR_factor_all 0.0475
_refine_ls_wR_factor_gt 0.0469
_refine_ls_wR_factor_ref 0.0469
_reflns_limit_h_max 6
_reflns_limit_h_min -6
_reflns_limit_k_max 10
_reflns_limit_k_min -11
_reflns_limit_l_max 18
_reflns_limit_l_min 0
_reflns_number_gt 2502
_reflns_number_total 2732
_reflns_threshold_expression I>2.0\s(I)
_cod_data_source_file ol062324jsi20060921_050253.cif
_cod_data_source_block CRYSTALS_cif
_cod_depositor_comments
;
The following automatic conversions were performed:

'_chemical_melting_point' value '292-296 C' was changed to '567(2)' -
it was converted from degrees Celsius(C) to Kelvins(K), the average
value was taken and precision was estimated.

Automatic conversion script
Id: cif_fix_values 1715 2011-07-08 13:25:40Z adriana 
;
_cod_database_code 1506289

loop_
_symmetry_equiv_pos_as_xyz
x,y,z
-x,-y,-z

loop_
_atom_site_label
_atom_site_type_symbol
_atom_site_fract_x
_atom_site_fract_y
_atom_site_fract_z
_atom_site_U_iso_or_equiv
_atom_site_occupancy
_atom_site_adp_type
_atom_site_refinement_flags_posn
N1 N -0.20676(17) 0.05894(11) 0.43652(7) 0.0237 1.0000 Uani .
C2 C -0.2414(2) 0.13880(13) 0.52572(8) 0.0247 1.0000 Uani .
N3 N -0.11056(17) 0.26779(11) 0.57972(7) 0.0237 1.0000 Uani .
C4 C 0.07762(19) 0.31143(12) 0.53525(7) 0.0200 1.0000 Uani .
C5 C 0.14067(19) 0.23719(12) 0.44361(7) 0.0197 1.0000 Uani .
C6 C -0.01736(19) 0.10698(13) 0.39205(8) 0.0210 1.0000 Uani .
N7 N 0.34396(16) 0.32006(11) 0.42136(6) 0.0217 1.0000 Uani .
C8 C 0.39796(19) 0.44054(13) 0.49676(7) 0.0203 1.0000 Uani .
N9 N 0.24225(16) 0.44271(11) 0.56891(6) 0.0205 1.0000 Uani .
C10 C 0.0013(2) 0.02465(13) 0.29089(8) 0.0235 1.0000 Uani .
C11 C -0.1756(2) -0.09705(16) 0.24632(9) 0.0357 1.0000 Uani .
C12 C -0.1676(3) -0.17217(18) 0.15063(9) 0.0413 1.0000 Uani .
C13 C 0.0131(3) -0.12637(17) 0.09807(9) 0.0385 1.0000 Uani .
C14 C 0.1902(3) -0.0075(2) 0.14150(10) 0.0511 1.0000 Uani .
C15 C 0.1848(3) 0.06773(18) 0.23763(10) 0.0423 1.0000 Uani .
C16 C 0.21915(19) 0.56251(13) 0.65787(7) 0.0223 1.0000 Uani .
C17 C 0.37049(19) 0.55048(13) 0.74259(8) 0.0222 1.0000 Uani .
C18 C 0.3329(2) 0.64789(15) 0.83140(9) 0.0324 1.0000 Uani .
C19 C 0.4748(3) 0.64678(17) 0.91074(9) 0.0402 1.0000 Uani .
C20 C 0.6559(3) 0.55035(17) 0.90276(9) 0.0375 1.0000 Uani .
C21 C 0.6928(2) 0.45304(16) 0.81488(9) 0.0336 1.0000 Uani .
C22 C 0.5495(2) 0.45329(14) 0.73526(8) 0.0274 1.0000 Uani .
H21 H -0.3826 0.0976 0.5549 0.0252 1.0000 Uiso R
H111 H -0.3075 -0.1290 0.2833 0.0362 1.0000 Uiso R
H121 H -0.2940 -0.2557 0.1215 0.0413 1.0000 Uiso R
H131 H 0.0162 -0.1785 0.0306 0.0394 1.0000 Uiso R
H141 H 0.3222 0.0251 0.1047 0.0511 1.0000 Uiso R
H151 H 0.3109 0.1511 0.2666 0.0422 1.0000 Uiso R
H161 H 0.0469 0.5503 0.6714 0.0204 1.0000 Uiso R
H162 H 0.2654 0.6682 0.6452 0.0212 1.0000 Uiso R
H181 H 0.2068 0.7147 0.8372 0.0341 1.0000 Uiso R
H191 H 0.4463 0.7143 0.9724 0.0423 1.0000 Uiso R
H201 H 0.7552 0.5484 0.9584 0.0406 1.0000 Uiso R
H211 H 0.8191 0.3843 0.8083 0.0381 1.0000 Uiso R
H221 H 0.5775 0.3849 0.6745 0.0297 1.0000 Uiso R

loop_
_atom_site_aniso_label
_atom_site_aniso_U_11
_atom_site_aniso_U_22
_atom_site_aniso_U_33
_atom_site_aniso_U_23
_atom_site_aniso_U_13
_atom_site_aniso_U_12
N1 0.0217(5) 0.0226(5) 0.0248(5) 0.0050(4) 0.0000(4) -0.0035(4)
C2 0.0213(5) 0.0246(6) 0.0260(6) 0.0047(4) 0.0017(4) -0.0032(4)
N3 0.0214(5) 0.0236(5) 0.0241(5) 0.0043(4) 0.0017(4) -0.0028(4)
C4 0.0192(5) 0.0201(5) 0.0199(5) 0.0053(4) -0.0017(4) -0.0016(4)
C5 0.0195(5) 0.0200(5) 0.0189(5) 0.0052(4) -0.0011(4) -0.0014(4)
C6 0.0206(5) 0.0195(5) 0.0220(5) 0.0058(4) -0.0020(4) -0.0017(4)
N7 0.0217(5) 0.0223(5) 0.0191(4) 0.0047(3) -0.0015(3) -0.0039(3)
C8 0.0198(5) 0.0218(5) 0.0183(5) 0.0055(4) -0.0013(4) -0.0021(4)
N9 0.0198(5) 0.0211(5) 0.0182(4) 0.0030(4) -0.0001(3) -0.0030(3)
C10 0.0256(6) 0.0211(5) 0.0215(5) 0.0037(4) -0.0025(4) -0.0018(4)
C11 0.0332(7) 0.0393(7) 0.0267(6) 0.0008(5) 0.0006(5) -0.0121(6)
C12 0.0399(8) 0.0452(8) 0.0277(7) -0.0032(6) -0.0046(5) -0.0139(6)
C13 0.0479(8) 0.0377(7) 0.0224(6) -0.0012(5) 0.0004(5) -0.0065(6)
C14 0.0581(10) 0.0499(9) 0.0311(7) -0.0053(6) 0.0150(7) -0.0230(7)
C15 0.0418(8) 0.0411(7) 0.0302(7) -0.0071(6) 0.0079(6) -0.0206(6)
C16 0.0216(5) 0.0220(5) 0.0202(5) 0.0004(4) 0.0010(4) -0.0004(4)
C17 0.0211(5) 0.0230(5) 0.0196(5) 0.0035(4) 0.0018(4) -0.0051(4)
C18 0.0380(7) 0.0318(6) 0.0238(6) 0.0004(5) 0.0030(5) 0.0028(5)
C19 0.0529(9) 0.0416(8) 0.0198(6) 0.0007(5) -0.0014(5) -0.0037(6)
C20 0.0396(7) 0.0450(8) 0.0259(6) 0.0129(6) -0.0091(5) -0.0100(6)
C21 0.0277(6) 0.0428(7) 0.0322(7) 0.0150(6) -0.0016(5) 0.0009(5)
C22 0.0263(6) 0.0320(6) 0.0231(6) 0.0063(5) 0.0024(4) 0.0009(5)

loop_
_atom_type_symbol
_atom_type_scat_dispersion_real
_atom_type_scat_dispersion_imag
_atom_type_scat_Cromer_Mann_a1
_atom_type_scat_Cromer_Mann_b1
_atom_type_scat_Cromer_Mann_a2
_atom_type_scat_Cromer_Mann_b2
_atom_type_scat_Cromer_Mann_a3
_atom_type_scat_Cromer_Mann_b3
_atom_type_scat_Cromer_Mann_a4
_atom_type_scat_Cromer_Mann_b4
_atom_type_scat_Cromer_Mann_c
_atom_type_scat_source
C 0.0181 0.0091 2.3100 20.8439 1.0200 10.2075 1.5886 0.5687 0.8650 51.6512 0.2156 'International Tables Vol C 4.2.6.8 and 6.1.1.4'
H 0.0000 0.0000 0.4930 10.5109 0.3229 26.1257 0.1402 3.1424 0.0408 57.7998 0.0030 'International Tables Vol C 4.2.6.8 and 6.1.1.4'
N 0.0311 0.0180 12.2126 0.0057 3.1322 9.8933 2.0125 28.9975 1.1663 0.5826 -11.5290 'International Tables Vol C 4.2.6.8 and 6.1.1.4'

loop_
_geom_angle_atom_site_label_1
_geom_angle_site_symmetry_1
_geom_angle_atom_site_label_2
_geom_angle_atom_site_label_3
_geom_angle
_geom_angle_publ_flag
C2 . N1 C6 119.42(10) yes
N1 . C2 N3 128.25(11) yes
N1 . C2 H21 115.8 no
N3 . C2 H21 115.9 no
C2 . N3 C4 111.34(10) yes
N3 . C4 C5 126.79(10) yes
N3 . C4 N9 126.27(10) yes
C5 . C4 N9 106.88(10) yes
C4 . C5 C6 116.50(10) yes
C4 . C5 N7 109.65(9) yes
C6 . C5 N7 133.64(10) yes
C5 . C6 N1 117.57(10) yes
C5 . C6 C10 124.86(10) yes
N1 . C6 C10 117.48(10) yes
C5 . N7 C8 104.72(9) yes
C8 2_666 C8 N7 123.04(12) yes
C8 2_666 C8 N9 123.16(12) yes
N7 . C8 N9 113.80(9) yes
C8 . N9 C4 104.95(9) yes
C8 . N9 C16 131.44(9) yes
C4 . N9 C16 123.11(9) yes
C6 . C10 C11 119.20(11) yes
C6 . C10 C15 122.22(11) yes
C11 . C10 C15 118.54(11) yes
C10 . C11 C12 120.45(12) yes
C10 . C11 H111 119.5 no
C12 . C11 H111 120.1 no
C11 . C12 C13 120.47(12) yes
C11 . C12 H121 118.5 no
C13 . C12 H121 121.0 no
C12 . C13 C14 119.64(12) yes
C12 . C13 H131 120.0 no
C14 . C13 H131 120.3 no
C13 . C14 C15 120.30(13) yes
C13 . C14 H141 120.3 no
C15 . C14 H141 119.4 no
C14 . C15 C10 120.58(12) yes
C14 . C15 H151 118.9 no
C10 . C15 H151 120.5 no
N9 . C16 C17 115.43(9) yes
N9 . C16 H161 105.8 no
C17 . C16 H161 109.9 no
N9 . C16 H162 107.0 no
C17 . C16 H162 108.4 no
H161 . C16 H162 110.3 no
C16 . C17 C18 117.74(11) yes
C16 . C17 C22 123.02(10) yes
C18 . C17 C22 119.18(11) yes
C17 . C18 C19 120.01(13) yes
C17 . C18 H181 119.6 no
C19 . C18 H181 120.4 no
C18 . C19 C20 120.55(12) yes
C18 . C19 H191 119.4 no
C20 . C19 H191 120.0 no
C19 . C20 C21 119.57(12) yes
C19 . C20 H201 120.9 no
C21 . C20 H201 119.5 no
C20 . C21 C22 119.94(13) yes
C20 . C21 H211 120.4 no
C22 . C21 H211 119.6 no
C21 . C22 C17 120.74(11) yes
C21 . C22 H221 119.0 no
C17 . C22 H221 120.3 no

loop_
_geom_bond_atom_site_label_1
_geom_bond_atom_site_label_2
_geom_bond_site_symmetry_2
_geom_bond_distance
_geom_bond_publ_flag
N1 C2 . 1.3424(15) yes
N1 C6 . 1.3468(14) yes
C2 N3 . 1.3372(15) yes
C2 H21 . 0.989 no
N3 C4 . 1.3287(14) yes
C4 C5 . 1.4038(15) yes
C4 N9 . 1.3760(14) yes
C5 C6 . 1.4071(15) yes
C5 N7 . 1.3808(14) yes
C6 C10 . 1.4799(16) yes
N7 C8 . 1.3223(14) yes
C8 C8 2_666 1.452(2) yes
C8 N9 . 1.3845(14) yes
N9 C16 . 1.4697(13) yes
C10 C11 . 1.3950(17) yes
C10 C15 . 1.3855(17) yes
C11 C12 . 1.3867(18) yes
C11 H111 . 0.987 no
C12 C13 . 1.375(2) yes
C12 H121 . 0.970 no
C13 C14 . 1.378(2) yes
C13 H131 . 0.974 no
C14 C15 . 1.3910(19) yes
C14 H141 . 0.987 no
C15 H151 . 0.968 no
C16 C17 . 1.5079(16) yes
C16 H161 . 0.997 no
C16 H162 . 0.998 no
C17 C18 . 1.3961(16) yes
C17 C22 . 1.3823(17) yes
C18 C19 . 1.3854(19) yes
C18 H181 . 0.964 no
C19 C20 . 1.387(2) yes
C19 H191 . 0.973 no
C20 C21 . 1.3843(19) yes
C20 H201 . 0.974 no
C21 C22 . 1.3910(17) yes
C21 H211 . 0.975 no
C22 H221 . 0.964 no
